data_2226400
loop_
_publ_author_name
'H\"okelek, Tuncer'
'S\"uzen, Yasemin'
'Tercan, Bar\?i\,s'
'Tenlik, Erdin\,c'
'Necefo\(glu, Hacali'

_publ_section_title
;
 Di-\m-nicotinamide-\k^2^<i>O</i>:<i>N</i>^1^;\k^2^<i>N</i>^1^:<i>O</i>-bis[aquabis(4-methoxybenzoato-\k<i>O</i>)copper(II)]
;
_journal_coeditor_code CV2731
_journal_issue 7
_journal_name_full 'Acta Crystallographica Section E'
_journal_page_first m807
_journal_page_last m808
_journal_paper_doi 10.1107/S1600536810022415
_journal_volume 66
_journal_year 2010
_chemical_formula_iupac '[Cu2 (C8 H7 O3)4 (C6 H6 N2 O)2 (H2 O)2]'
_chemical_formula_moiety 'C44 H44 Cu2 N4 O16'
_chemical_formula_sum 'C44 H44 Cu2 N4 O16'
_chemical_formula_weight 1011.93
_chemical_name_systematic
;
Di-\m-nicotinamide-\k^2^<i>O</i>:<i>N</i>^1^;\k^2^<i>N</i>^1^:<i>O</i>-
bis[aquabis(4-methoxybenzoato-\k<i>O</i>)copper(II)]
;
_space_group_IT_number 14
_symmetry_cell_setting monoclinic
_symmetry_space_group_name_Hall '-P 2yn'
_symmetry_space_group_name_H-M 'P 1 21/n 1'
_atom_sites_solution_hydrogens geom
_atom_sites_solution_primary direct
_atom_sites_solution_secondary difmap
_audit_creation_method SHELXL-97
_cell_angle_alpha 90.00
_cell_angle_beta 95.847(2)
_cell_angle_gamma 90.00
_cell_formula_units_Z 2
_cell_length_a 14.1707(3)
_cell_length_b 8.4319(2)
_cell_length_c 18.0225(3)
_cell_measurement_reflns_used 9977
_cell_measurement_temperature 100(2)
_cell_measurement_theta_max 28.47
_cell_measurement_theta_min 2.67
_cell_volume 2142.23(8)
_computing_cell_refinement 'SAINT (Bruker, 2007)'
_computing_data_collection 'APEX2 (Bruker, 2007)'
_computing_data_reduction 'SAINT (Bruker, 2007)'
_computing_molecular_graphics 'Mercury (Macrae <i>et al.</i>,  2006)'
_computing_publication_material 'WinGX (Farrugia, 1999) and PLATON (Spek, 2009)'
_computing_structure_refinement 'SHELXL97 (Sheldrick, 2008)'
_computing_structure_solution 'SHELXS97 (Sheldrick, 2008)'
_diffrn_ambient_temperature 100(2)
_diffrn_measured_fraction_theta_full 0.998
_diffrn_measured_fraction_theta_max 0.998
_diffrn_measurement_device_type 'Bruker Kappa APEXII CCD area-detector diffractometer'
_diffrn_measurement_method '\f and \w scans'
_diffrn_radiation_monochromator graphite
_diffrn_radiation_source 'fine-focus sealed tube'
_diffrn_radiation_type MoK\a
_diffrn_radiation_wavelength 0.71073
_diffrn_reflns_av_R_equivalents 0.0213
_diffrn_reflns_av_sigmaI/netI 0.0200
_diffrn_reflns_limit_h_max 18
_diffrn_reflns_limit_h_min -18
_diffrn_reflns_limit_k_max 11
_diffrn_reflns_limit_k_min -10
_diffrn_reflns_limit_l_max 24
_diffrn_reflns_limit_l_min -24
_diffrn_reflns_number 20329
_diffrn_reflns_theta_full 28.47
_diffrn_reflns_theta_max 28.47
_diffrn_reflns_theta_min 1.74
_exptl_absorpt_coefficient_mu 1.073
_exptl_absorpt_correction_T_max 0.7811
_exptl_absorpt_correction_T_min 0.6782
_exptl_absorpt_correction_type multi-scan
_exptl_absorpt_process_details '(SADABS; Bruker, 2005)'
_exptl_crystal_colour blue
_exptl_crystal_density_diffrn 1.569
_exptl_crystal_density_method 'not measured'
_exptl_crystal_description block
_exptl_crystal_F_000 1044
_exptl_crystal_size_max 0.37
_exptl_crystal_size_mid 0.37
_exptl_crystal_size_min 0.23
_refine_diff_density_max 0.472
_refine_diff_density_min -0.290
_refine_ls_extinction_method none
_refine_ls_goodness_of_fit_ref 1.051
_refine_ls_hydrogen_treatment mixed
_refine_ls_matrix_type full
_refine_ls_number_parameters 316
_refine_ls_number_reflns 5403
_refine_ls_number_restraints 0
_refine_ls_restrained_S_all 1.051
_refine_ls_R_factor_all 0.0306
_refine_ls_R_factor_gt 0.0258
_refine_ls_shift/su_max 0.001
_refine_ls_shift/su_mean 0.000
_refine_ls_structure_factor_coef Fsqd
_refine_ls_weighting_details 'calc w=1/[\s^2^(Fo^2^)+(0.0384P)^2^+1.1134P] where P=(Fo^2^+2Fc^2^)/3'
_refine_ls_weighting_scheme calc
_refine_ls_wR_factor_gt 0.0692
_refine_ls_wR_factor_ref 0.0717
_reflns_number_gt 4813
_reflns_number_total 5403
_reflns_threshold_expression I>2\s(I)
_cod_data_source_file cv2731.cif
_cod_data_source_block I
_cod_original_sg_symbol_H-M 'P 21/n'
_cod_database_code 2226400
_cod_database_fobs_code 2226400

loop_
_symmetry_equiv_pos_as_xyz
'x, y, z'
'-x+1/2, y+1/2, -z+1/2'
'-x, -y, -z'
'x-1/2, -y-1/2, z-1/2'

loop_
_atom_site_type_symbol
_atom_site_label
_atom_site_fract_x
_atom_site_fract_y
_atom_site_fract_z
_atom_site_U_iso_or_equiv
_atom_site_adp_type
_atom_site_calc_flag
_atom_site_refinement_flags
_atom_site_occupancy
_atom_site_disorder_assembly
_atom_site_disorder_group
Cu Cu1 0.832076(11) 0.152692(19) 0.356751(8) 0.00986(6) Uani d . 1 . .
O O1 0.89942(7) 0.40998(13) 0.27780(5) 0.0155(2) Uani d . 1 . .
O O2 0.94951(7) 0.16598(12) 0.30792(5) 0.01368(19) Uani d . 1 . .
O O3 1.28693(8) 0.39532(15) 0.12796(7) 0.0251(2) Uani d . 1 . .
O O4 0.66614(8) 0.34649(13) 0.32513(6) 0.0181(2) Uani d . 1 . .
O O5 0.71138(7) 0.14541(12) 0.40038(5) 0.01317(19) Uani d . 1 . .
O O6 0.32798(7) 0.34252(13) 0.52920(6) 0.0170(2) Uani d . 1 . .
O O7 1.10015(7) 0.07805(12) 0.58526(5) 0.0153(2) Uani d . 1 . .
O O8 0.77027(8) 0.04960(14) 0.26669(6) 0.0167(2) Uani d . 1 . .
H H81 0.7200(18) 0.008(3) 0.2652(13) 0.047(7) Uiso d . 1 . .
H H82 0.7977(13) -0.001(2) 0.2360(10) 0.017(4) Uiso d . 1 . .
N N1 0.88593(8) 0.27822(14) 0.44653(6) 0.0118(2) Uani d . 1 . .
N N2 1.09767(9) 0.27022(17) 0.67244(7) 0.0171(3) Uani d . 1 . .
H H2A 1.0823(15) 0.365(3) 0.6840(12) 0.029(5) Uiso d . 1 . .
H H2B 1.1375(14) 0.224(2) 0.7019(11) 0.022(5) Uiso d . 1 . .
C C1 0.95896(9) 0.30016(17) 0.27686(7) 0.0125(3) Uani d . 1 . .
C C2 1.04648(9) 0.32640(17) 0.23831(7) 0.0125(3) Uani d . 1 . .
C C3 1.11660(10) 0.20966(18) 0.23693(8) 0.0152(3) Uani d . 1 . .
H H3 1.1096 0.1132 0.2608 0.018 Uiso calc R 1 . .
C C4 1.19625(10) 0.23685(19) 0.20030(8) 0.0187(3) Uani d . 1 . .
H H4 1.2429 0.1594 0.2003 0.022 Uiso calc R 1 . .
C C5 1.20666(10) 0.38071(19) 0.16333(8) 0.0173(3) Uani d . 1 . .
C C6 1.13758(10) 0.49779(18) 0.16412(8) 0.0166(3) Uani d . 1 . .
H H6 1.1442 0.5936 0.1396 0.020 Uiso calc R 1 . .
C C7 1.05849(10) 0.46977(18) 0.20197(7) 0.0153(3) Uani d . 1 . .
H H7 1.0126 0.5484 0.2031 0.018 Uiso calc R 1 . .
C C8 1.29541(12) 0.5321(2) 0.08255(9) 0.0254(3) Uani d . 1 . .
H H8A 1.3544 0.5279 0.0607 0.038 Uiso calc R 1 . .
H H8B 1.2938 0.6258 0.1126 0.038 Uiso calc R 1 . .
H H8C 1.2437 0.5346 0.0437 0.038 Uiso calc R 1 . .
C C9 0.65288(9) 0.25480(17) 0.37733(7) 0.0123(3) Uani d . 1 . .
C C10 0.56660(9) 0.27358(16) 0.41748(7) 0.0121(2) Uani d . 1 . .
C C11 0.55839(10) 0.19292(18) 0.48349(8) 0.0148(3) Uani d . 1 . .
H H11 0.6064 0.1240 0.5019 0.018 Uiso calc R 1 . .
C C12 0.47980(10) 0.21312(18) 0.52268(8) 0.0159(3) Uani d . 1 . .
H H12 0.4753 0.1586 0.5670 0.019 Uiso calc R 1 . .
C C13 0.40798(10) 0.31546(17) 0.49503(8) 0.0134(3) Uani d . 1 . .
C C14 0.41505(10) 0.39815(18) 0.42856(8) 0.0156(3) Uani d . 1 . .
H H14 0.3669 0.4669 0.4102 0.019 Uiso calc R 1 . .
C C15 0.49373(10) 0.37730(17) 0.39027(8) 0.0142(3) Uani d . 1 . .
H H15 0.4985 0.4324 0.3461 0.017 Uiso calc R 1 . .
C C16 0.32415(10) 0.26991(19) 0.60087(8) 0.0190(3) Uani d . 1 . .
H H16A 0.2661 0.2992 0.6205 0.028 Uiso calc R 1 . .
H H16B 0.3771 0.3052 0.6343 0.028 Uiso calc R 1 . .
H H16C 0.3267 0.1567 0.5958 0.028 Uiso calc R 1 . .
C C17 0.83872(10) 0.40389(17) 0.47003(8) 0.0152(3) Uani d . 1 . .
H H17 0.7874 0.4437 0.4394 0.018 Uiso calc R 1 . .
C C18 0.86367(10) 0.47614(18) 0.53812(8) 0.0169(3) Uani d . 1 . .
H H18 0.8306 0.5645 0.5524 0.020 Uiso calc R 1 . .
C C19 0.93883(10) 0.41469(17) 0.58490(8) 0.0153(3) Uani d . 1 . .
H H19 0.9555 0.4591 0.6316 0.018 Uiso calc R 1 . .
C C20 0.98863(9) 0.28598(16) 0.56074(7) 0.0114(2) Uani d . 1 . .
C C21 0.96065(9) 0.22322(16) 0.49060(7) 0.0117(2) Uani d . 1 . .
H H21 0.9953 0.1395 0.4735 0.014 Uiso calc R 1 . .
C C22 1.06782(9) 0.20324(17) 0.60760(7) 0.0120(2) Uani d . 1 . .

loop_
_atom_site_aniso_label
_atom_site_aniso_U_11
_atom_site_aniso_U_22
_atom_site_aniso_U_33
_atom_site_aniso_U_12
_atom_site_aniso_U_13
_atom_site_aniso_U_23
Cu1 0.00880(8) 0.01102(9) 0.00963(8) 0.00027(6) 0.00037(6) -0.00144(6)
O1 0.0127(4) 0.0164(5) 0.0175(5) 0.0029(4) 0.0014(4) -0.0019(4)
O2 0.0120(4) 0.0141(5) 0.0153(4) -0.0002(4) 0.0033(4) -0.0005(4)
O3 0.0202(5) 0.0259(6) 0.0315(6) -0.0008(5) 0.0141(5) 0.0034(5)
O4 0.0195(5) 0.0198(6) 0.0158(5) -0.0003(4) 0.0055(4) 0.0042(4)
O5 0.0114(4) 0.0150(5) 0.0133(4) 0.0011(4) 0.0024(3) -0.0006(4)
O6 0.0133(5) 0.0200(5) 0.0183(5) 0.0049(4) 0.0049(4) 0.0030(4)
O7 0.0165(5) 0.0120(5) 0.0168(5) 0.0028(4) -0.0017(4) -0.0015(4)
O8 0.0116(5) 0.0229(6) 0.0154(5) -0.0010(4) 0.0013(4) -0.0084(4)
N1 0.0112(5) 0.0113(6) 0.0128(5) 0.0002(4) 0.0002(4) -0.0008(4)
N2 0.0184(6) 0.0162(7) 0.0155(6) 0.0042(5) -0.0048(5) -0.0034(5)
C1 0.0118(6) 0.0150(6) 0.0102(5) -0.0009(5) -0.0017(5) -0.0029(5)
C2 0.0113(6) 0.0147(7) 0.0113(6) -0.0004(5) 0.0001(5) -0.0018(5)
C3 0.0154(6) 0.0133(7) 0.0171(6) 0.0007(5) 0.0025(5) 0.0006(5)
C4 0.0154(6) 0.0186(7) 0.0224(7) 0.0039(6) 0.0042(5) 0.0005(6)
C5 0.0139(6) 0.0213(7) 0.0172(6) -0.0031(6) 0.0046(5) -0.0014(6)
C6 0.0191(7) 0.0153(7) 0.0155(6) -0.0014(5) 0.0025(5) 0.0012(5)
C7 0.0156(6) 0.0156(7) 0.0147(6) 0.0013(5) 0.0010(5) -0.0008(5)
C8 0.0256(8) 0.0279(9) 0.0243(7) -0.0082(7) 0.0101(6) 0.0011(7)
C9 0.0124(6) 0.0130(6) 0.0112(6) -0.0021(5) 0.0001(5) -0.0027(5)
C10 0.0117(6) 0.0118(6) 0.0128(6) -0.0004(5) 0.0009(5) -0.0007(5)
C11 0.0139(6) 0.0156(7) 0.0149(6) 0.0048(5) 0.0021(5) 0.0026(5)
C12 0.0175(7) 0.0165(7) 0.0141(6) 0.0036(5) 0.0037(5) 0.0038(5)
C13 0.0117(6) 0.0136(7) 0.0153(6) 0.0005(5) 0.0028(5) -0.0015(5)
C14 0.0140(6) 0.0141(7) 0.0184(6) 0.0033(5) -0.0005(5) 0.0024(5)
C15 0.0149(6) 0.0137(7) 0.0138(6) 0.0005(5) 0.0002(5) 0.0031(5)
C16 0.0178(7) 0.0209(8) 0.0194(7) 0.0025(6) 0.0079(5) 0.0020(6)
C17 0.0131(6) 0.0132(7) 0.0186(6) 0.0019(5) -0.0024(5) -0.0015(5)
C18 0.0151(6) 0.0146(7) 0.0205(7) 0.0045(5) -0.0013(5) -0.0051(5)
C19 0.0146(6) 0.0155(7) 0.0153(6) 0.0000(5) -0.0011(5) -0.0053(5)
C20 0.0100(6) 0.0110(6) 0.0132(6) -0.0010(5) 0.0006(5) 0.0001(5)
C21 0.0106(6) 0.0111(6) 0.0136(6) -0.0005(5) 0.0019(5) -0.0002(5)
C22 0.0108(6) 0.0121(6) 0.0131(6) -0.0005(5) 0.0006(5) 0.0018(5)

loop_
_atom_type_symbol
_atom_type_description
_atom_type_scat_dispersion_real
_atom_type_scat_dispersion_imag
_atom_type_scat_source
C C 0.0030 0.0020 'International Tables Vol C Tables 4.2.6.8 and 6.1.1.4'
H H 0.0000 0.0000 'International Tables Vol C Tables 4.2.6.8 and 6.1.1.4'
Cu Cu 0.3200 1.2650 'International Tables Vol C Tables 4.2.6.8 and 6.1.1.4'
N N 0.0060 0.0030 'International Tables Vol C Tables 4.2.6.8 and 6.1.1.4'
O O 0.0110 0.0060 'International Tables Vol C Tables 4.2.6.8 and 6.1.1.4'

loop_
_geom_angle_atom_site_label_1
_geom_angle_atom_site_label_2
_geom_angle_atom_site_label_3
_geom_angle_site_symmetry_1
_geom_angle_site_symmetry_3
_geom_angle
_geom_angle_publ_flag
O2 Cu1 O7 . 3_756 85.44(4) ?
O2 Cu1 O8 . . 88.96(4) ?
O2 Cu1 N1 . . 93.49(4) ?
O5 Cu1 O2 . . 176.73(4) ?
O5 Cu1 O7 . 3_756 97.41(4) ?
O5 Cu1 O8 . . 89.07(4) ?
O5 Cu1 N1 . . 88.22(4) ?
O8 Cu1 O7 . 3_756 97.34(4) ?
O8 Cu1 N1 . . 173.84(5) ?
N1 Cu1 O7 . 3_756 88.50(4) ?
C1 O2 Cu1 . . 112.27(9) ?
C5 O3 C8 . . 117.64(13) ?
C9 O5 Cu1 . . 114.26(9) ?
C13 O6 C16 . . 116.39(11) ?
C22 O7 Cu1 . 3_756 134.96(9) ?
Cu1 O8 H82 . . 125.4(12) ?
Cu1 O8 H81 . . 123.2(18) ?
H82 O8 H81 . . 103(2) ?
C17 N1 Cu1 . . 120.44(9) ?
C21 N1 Cu1 . . 120.36(9) ?
C21 N1 C17 . . 118.32(12) ?
C22 N2 H2A . . 122.8(14) ?
C22 N2 H2B . . 120.0(14) ?
H2B N2 H2A . . 116.8(19) ?
O1 C1 O2 . . 123.25(13) ?
O1 C1 C2 . . 119.15(13) ?
O2 C1 C2 . . 117.60(12) ?
C3 C2 C1 . . 121.78(13) ?
C7 C2 C1 . . 119.50(12) ?
C7 C2 C3 . . 118.72(13) ?
C2 C3 H3 . . 119.8 ?
C4 C3 C2 . . 120.44(14) ?
C4 C3 H3 . . 119.8 ?
C3 C4 C5 . . 120.11(14) ?
C3 C4 H4 . . 119.9 ?
C5 C4 H4 . . 119.9 ?
O3 C5 C4 . . 115.72(14) ?
O3 C5 C6 . . 124.15(14) ?
C6 C5 C4 . . 120.13(13) ?
C5 C6 H6 . . 120.4 ?
C7 C6 C5 . . 119.18(14) ?
C7 C6 H6 . . 120.4 ?
C2 C7 H7 . . 119.3 ?
C6 C7 C2 . . 121.41(13) ?
C6 C7 H7 . . 119.3 ?
O3 C8 H8A . . 109.5 ?
O3 C8 H8B . . 109.5 ?
O3 C8 H8C . . 109.5 ?
H8A C8 H8B . . 109.5 ?
H8A C8 H8C . . 109.5 ?
H8B C8 H8C . . 109.5 ?
O4 C9 O5 . . 123.30(13) ?
O4 C9 C10 . . 119.63(12) ?
O5 C9 C10 . . 117.05(12) ?
C11 C10 C9 . . 120.61(12) ?
C11 C10 C15 . . 118.88(13) ?
C15 C10 C9 . . 120.48(12) ?
C10 C11 C12 . . 121.22(13) ?
C10 C11 H11 . . 119.4 ?
C12 C11 H11 . . 119.4 ?
C11 C12 H12 . . 120.3 ?
C13 C12 C11 . . 119.38(13) ?
C13 C12 H12 . . 120.3 ?
O6 C13 C12 . . 123.72(13) ?
O6 C13 C14 . . 116.04(12) ?
C12 C13 C14 . . 120.24(13) ?
C13 C14 H14 . . 120.1 ?
C15 C14 C13 . . 119.77(13) ?
C15 C14 H14 . . 120.1 ?
C10 C15 H15 . . 119.7 ?
C14 C15 C10 . . 120.51(13) ?
C14 C15 H15 . . 119.7 ?
O6 C16 H16A . . 109.5 ?
O6 C16 H16B . . 109.5 ?
O6 C16 H16C . . 109.5 ?
H16A C16 H16B . . 109.5 ?
H16A C16 H16C . . 109.5 ?
H16B C16 H16C . . 109.5 ?
N1 C17 C18 . . 122.43(12) ?
N1 C17 H17 . . 118.8 ?
C18 C17 H17 . . 118.8 ?
C17 C18 C19 . . 119.00(13) ?
C17 C18 H18 . . 120.5 ?
C19 C18 H18 . . 120.5 ?
C18 C19 H19 . . 120.5 ?
C20 C19 C18 . . 118.94(12) ?
C20 C19 H19 . . 120.5 ?
C19 C20 C21 . . 118.40(12) ?
C19 C20 C22 . . 124.05(12) ?
C21 C20 C22 . . 117.45(12) ?
N1 C21 C20 . . 122.83(13) ?
N1 C21 H21 . . 118.6 ?
C20 C21 H21 . . 118.6 ?
O7 C22 N2 . . 123.72(13) ?
O7 C22 C20 . . 119.57(12) ?
N2 C22 C20 . . 116.69(12) ?

loop_
_geom_bond_atom_site_label_1
_geom_bond_atom_site_label_2
_geom_bond_site_symmetry_2
_geom_bond_distance
_geom_bond_publ_flag
Cu1 O2 . 1.9634(10) ?
Cu1 O5 . 1.9548(10) ?
Cu1 O7 3_756 2.3655(10) ?
Cu1 O8 . 1.9667(10) ?
Cu1 N1 . 2.0171(11) ?
O1 C1 . 1.2540(17) ?
O2 C1 . 1.2754(17) ?
O3 C8 . 1.426(2) ?
O4 C9 . 1.2466(17) ?
O5 C9 . 1.2808(17) ?
O6 C13 . 1.3634(17) ?
O6 C16 . 1.4355(17) ?
O7 Cu1 3_756 2.3655(10) ?
O8 H81 . 0.79(3) ?
O8 H82 . 0.83(2) ?
N1 C17 . 1.3444(18) ?
N1 C21 . 1.3401(17) ?
N2 C22 . 1.3278(18) ?
N2 H2A . 0.86(2) ?
N2 H2B . 0.83(2) ?
C1 C2 . 1.4985(19) ?
C2 C7 . 1.394(2) ?
C3 C2 . 1.4007(19) ?
C3 C4 . 1.383(2) ?
C3 H3 . 0.9300 ?
C4 H4 . 0.9300 ?
C5 O3 . 1.3650(17) ?
C5 C4 . 1.399(2) ?
C5 C6 . 1.391(2) ?
C6 C7 . 1.390(2) ?
C6 H6 . 0.9300 ?
C7 H7 . 0.9300 ?
C8 H8A . 0.9600 ?
C8 H8B . 0.9600 ?
C8 H8C . 0.9600 ?
C9 C10 . 1.4912(18) ?
C10 C15 . 1.4030(19) ?
C11 C10 . 1.3856(19) ?
C11 C12 . 1.3886(19) ?
C11 H11 . 0.9300 ?
C12 C13 . 1.3876(19) ?
C12 H12 . 0.9300 ?
C13 C14 . 1.399(2) ?
C14 C15 . 1.381(2) ?
C14 H14 . 0.9300 ?
C15 H15 . 0.9300 ?
C16 H16A . 0.9600 ?
C16 H16B . 0.9600 ?
C16 H16C . 0.9600 ?
C17 H17 . 0.9300 ?
C18 C17 . 1.3833(19) ?
C18 C19 . 1.3895(19) ?
C18 H18 . 0.9300 ?
C19 H19 . 0.9300 ?
C20 C19 . 1.3886(19) ?
C20 C21 . 1.3903(18) ?
C21 H21 . 0.9300 ?
C22 O7 . 1.2345(17) ?
C22 C20 . 1.5053(18) ?

loop_
_geom_hbond_atom_site_label_D
_geom_hbond_atom_site_label_H
_geom_hbond_atom_site_label_A
_geom_hbond_site_symmetry_A
_geom_hbond_distance_DH
_geom_hbond_distance_HA
_geom_hbond_distance_DA
_geom_hbond_angle_DHA
_geom_hbond_publ_flag
N2 H2A O1 3_766 0.86(2) 2.03(2) 2.8407(18) 158(2) yes
N2 H2B O4 4_666 0.83(2) 2.29(2) 2.9897(17) 141.4(18) yes
O8 H81 O1 2_645 0.79(3) 1.97(3) 2.7236(15) 159(3) yes
O8 H82 O4 2_645 0.825(18) 1.803(18) 2.6052(16) 163.9(18) yes

loop_
_geom_torsion_atom_site_label_1
_geom_torsion_atom_site_label_2
_geom_torsion_atom_site_label_3
_geom_torsion_atom_site_label_4
_geom_torsion_site_symmetry_1
_geom_torsion_site_symmetry_2
_geom_torsion_site_symmetry_3
_geom_torsion_site_symmetry_4
_geom_torsion
_geom_torsion_publ_flag
O7 Cu1 O2 C1 3_756 . . . -166.69(9) ?
O8 Cu1 O2 C1 . . . . 95.87(9) ?
N1 Cu1 O2 C1 . . . . -78.48(9) ?
O7 Cu1 O5 C9 3_756 . . . -177.06(9) ?
O8 Cu1 O5 C9 . . . . -79.78(9) ?
N1 Cu1 O5 C9 . . . . 94.69(9) ?
O2 Cu1 N1 C17 . . . . 128.61(11) ?
O2 Cu1 N1 C21 . . . . -62.33(11) ?
O5 Cu1 N1 C17 . . . . -48.59(11) ?
O5 Cu1 N1 C21 . . . . 120.47(11) ?
O7 Cu1 N1 C17 3_756 . . . -146.05(11) ?
O7 Cu1 N1 C21 3_756 . . . 23.01(10) ?
Cu1 O2 C1 O1 . . . . -0.05(16) ?
Cu1 O2 C1 C2 . . . . 179.28(9) ?
Cu1 O5 C9 O4 . . . . 8.36(17) ?
Cu1 O5 C9 C10 . . . . -169.82(9) ?
C16 O6 C13 C12 . . . . 5.6(2) ?
C16 O6 C13 C14 . . . . -174.33(13) ?
Cu1 N1 C17 C18 . . . . 168.29(11) ?
C21 N1 C17 C18 . . . . -1.0(2) ?
Cu1 N1 C21 C20 . . . . -166.33(10) ?
C17 N1 C21 C20 . . . . 3.0(2) ?
O1 C1 C2 C3 . . . . 178.44(12) ?
O1 C1 C2 C7 . . . . -2.31(19) ?
O2 C1 C2 C3 . . . . -0.91(19) ?
O2 C1 C2 C7 . . . . 178.33(12) ?
C1 C2 C7 C6 . . . . -178.58(12) ?
C3 C2 C7 C6 . . . . 0.7(2) ?
C4 C3 C2 C1 . . . . 179.42(13) ?
C4 C3 C2 C7 . . . . 0.2(2) ?
C2 C3 C4 C5 . . . . -0.9(2) ?
C4 C5 O3 C8 . . . . 173.01(14) ?
C6 C5 O3 C8 . . . . -6.9(2) ?
O3 C5 C4 C3 . . . . -179.07(13) ?
C6 C5 C4 C3 . . . . 0.9(2) ?
O3 C5 C6 C7 . . . . 179.92(13) ?
C4 C5 C6 C7 . . . . 0.0(2) ?
C5 C6 C7 C2 . . . . -0.8(2) ?
O4 C9 C10 C11 . . . . -168.45(13) ?
O4 C9 C10 C15 . . . . 9.4(2) ?
O5 C9 C10 C11 . . . . 9.80(19) ?
O5 C9 C10 C15 . . . . -172.30(12) ?
C9 C10 C15 C14 . . . . -178.15(13) ?
C11 C10 C15 C14 . . . . -0.2(2) ?
C12 C11 C10 C9 . . . . 177.95(13) ?
C12 C11 C10 C15 . . . . 0.0(2) ?
C10 C11 C12 C13 . . . . 0.3(2) ?
C11 C12 C13 O6 . . . . 179.65(13) ?
C11 C12 C13 C14 . . . . -0.4(2) ?
O6 C13 C14 C15 . . . . -179.84(13) ?
C12 C13 C14 C15 . . . . 0.2(2) ?
C13 C14 C15 C10 . . . . 0.1(2) ?
C19 C18 C17 N1 . . . . -1.6(2) ?
C17 C18 C19 C20 . . . . 2.2(2) ?
C21 C20 C19 C18 . . . . -0.4(2) ?
C22 C20 C19 C18 . . . . -176.58(13) ?
C19 C20 C21 N1 . . . . -2.3(2) ?
C22 C20 C21 N1 . . . . 174.18(12) ?
O7 C22 C20 C19 . . . . 170.96(14) ?
O7 C22 C20 C21 . . . . -5.28(19) ?
N2 C22 O7 Cu1 . . . 3_756 29.9(2) ?
N2 C22 C20 C19 . . . . -7.8(2) ?
N2 C22 C20 C21 . . . . 175.94(13) ?
C20 C22 O7 Cu1 . . . 3_756 -148.77(10) ?
